data_7204422
loop_
_publ_author_name
'Volkova, Natalya N.'
'Tarasov, Evgeniy V.'
'Van Meervelt, Luc'
'Toppet, Suzanne'
'Dehaen, Wim'
'Bakulev, Vasiliy A.'

_publ_section_title
;
 Reaction of 5-halo-1,2,3-thiadiazoles with arylenediamines as a new
 approach to tricyclic 1,3,6-thiadiazepines
;
_journal_issue 13
_journal_name_full 'Journal of the Chemical Society, Perkin Transactions 1'
_journal_page_first 1574
_journal_paper_doi 10.1039/b203072a
_journal_year 2002
_chemical_formula_sum 'C10 H6 N6 S'
_chemical_formula_weight 242.27
_chemical_name_systematic
; 
? 
;
_space_group_IT_number 62
_symmetry_cell_setting orthorhombic
_symmetry_space_group_name_Hall '-P 2ac 2n'
_symmetry_space_group_name_H-M 'P n m a'
_atom_sites_solution_hydrogens geom
_atom_sites_solution_primary direct
_atom_sites_solution_secondary difmap
_audit_creation_method SHELXL-97
_cell_angle_alpha 90.00
_cell_angle_beta 90.00
_cell_angle_gamma 90.00
_cell_formula_units_Z 4
_cell_length_a 17.923(5)
_cell_length_b 14.449(2)
_cell_length_c 4.0860(10)
_cell_measurement_reflns_used 49
_cell_measurement_temperature 289(2)
_cell_measurement_theta_max 25.022
_cell_measurement_theta_min 9.597
_cell_volume 1058.1(4)
_computing_cell_refinement 'Siemens XSCANS'
_computing_data_collection 'Siemens XSCANS'
_computing_data_reduction 'Siemens XSCANS'
_computing_publication_material PLATON
_computing_structure_refinement 'SHELXL-97 (Sheldrick, 1997)'
_computing_structure_solution 'SHELXS-97 (Sheldrick, 1990)'
_diffrn_ambient_temperature 289(2)
_diffrn_measured_fraction_theta_full 1.000
_diffrn_measured_fraction_theta_max 1.000
_diffrn_measurement_device_type 'Siemens P4'
_diffrn_measurement_method '\w scans'
_diffrn_radiation_monochromator graphite
_diffrn_radiation_source 'fine-focus sealed tube'
_diffrn_radiation_type MoK\a
_diffrn_radiation_wavelength 0.71073
_diffrn_reflns_av_R_equivalents 0.0211
_diffrn_reflns_av_sigmaI/netI 0.0277
_diffrn_reflns_limit_h_max 1
_diffrn_reflns_limit_h_min -21
_diffrn_reflns_limit_k_max 1
_diffrn_reflns_limit_k_min -17
_diffrn_reflns_limit_l_max 4
_diffrn_reflns_limit_l_min -1
_diffrn_reflns_number 1424
_diffrn_reflns_theta_full 24.98
_diffrn_reflns_theta_max 24.98
_diffrn_reflns_theta_min 2.27
_diffrn_standards_interval_count 97
_diffrn_standards_number 3
_exptl_absorpt_coefficient_mu 0.290
_exptl_absorpt_correction_T_max 0.9442
_exptl_absorpt_correction_T_min 0.8927
_exptl_absorpt_correction_type none
_exptl_crystal_colour white
_exptl_crystal_density_diffrn 1.521
_exptl_crystal_density_method 'not measured'
_exptl_crystal_description blocks
_exptl_crystal_F_000 496
_exptl_crystal_size_max 0.40
_exptl_crystal_size_mid 0.35
_exptl_crystal_size_min 0.20
_refine_diff_density_max 0.171
_refine_diff_density_min -0.225
_refine_diff_density_rms 0.048
_refine_ls_extinction_method none
_refine_ls_goodness_of_fit_ref 1.113
_refine_ls_hydrogen_treatment mixed
_refine_ls_matrix_type full
_refine_ls_number_parameters 88
_refine_ls_number_reflns 964
_refine_ls_number_restraints 0
_refine_ls_restrained_S_all 1.113
_refine_ls_R_factor_all 0.0410
_refine_ls_R_factor_gt 0.0339
_refine_ls_shift/su_max 0.006
_refine_ls_shift/su_mean 0.000
_refine_ls_structure_factor_coef Fsqd
_refine_ls_weighting_details 'calc w=1/[\s^2^(Fo^2^)+(0.0389P)^2^+0.5478P] where P=(Fo^2^+2Fc^2^)/3'
_refine_ls_weighting_scheme calc
_refine_ls_wR_factor_gt 0.0880
_refine_ls_wR_factor_ref 0.0954
_reflns_number_gt 839
_reflns_number_total 964
_reflns_threshold_expression >2sigma(I)
_cod_data_source_file b203072a.txt
_cod_data_source_block wim8
_cod_depositor_comments
;
The following automatic conversions were performed:
'_symmetry_cell_setting' value 'Orthorhombic' changed to 'orthorhombic'
according to '/home/saulius/struct/CIF-dictionaries/cif_core.dic'
dictionary named 'cif_core.dic' version 2.4.1 from 2010-06-29.

Automatic conversion script
Id: cif_fix_enum 1527 2010-12-29 10:47:43Z saulius 
;
_cod_original_sg_symbol_H-M Pnma
_cod_database_code 7204422

loop_
_symmetry_equiv_pos_as_xyz
'x, y, z'
'-x+1/2, -y, z+1/2'
'-x, y+1/2, -z'
'x+1/2, -y+1/2, -z+1/2'
'-x, -y, -z'
'x-1/2, y, -z-1/2'
'x, -y-1/2, z'
'-x-1/2, y-1/2, z-1/2'

loop_
_atom_site_label
_atom_site_type_symbol
_atom_site_fract_x
_atom_site_fract_y
_atom_site_fract_z
_atom_site_U_iso_or_equiv
_atom_site_adp_type
_atom_site_occupancy
_atom_site_symmetry_multiplicity
_atom_site_calc_flag
_atom_site_refinement_flags
_atom_site_disorder_assembly
_atom_site_disorder_group
S1 S 0.45585(4) 0.7500 0.14150(17) 0.0377(2) Uani 1 2 d S . .
C2 C 0.42353(10) 0.65969(12) -0.1015(4) 0.0312(4) Uani 1 1 d . . .
N3 N 0.34994(8) 0.64855(10) -0.1758(4) 0.0317(4) Uani 1 1 d . . .
C4 C 0.28650(10) 0.70157(12) -0.0767(5) 0.0333(4) Uani 1 1 d . . .
C5 C 0.45806(11) 0.58599(13) -0.2441(5) 0.0396(5) Uani 1 1 d . . .
H5 H 0.5100(14) 0.5695(15) -0.243(5) 0.048 Uiso 1 1 d . . .
N6 N 0.40631(10) 0.53326(11) -0.3971(5) 0.0481(5) Uani 1 1 d . . .
N7 N 0.34031(10) 0.57102(10) -0.3605(5) 0.0440(5) Uani 1 1 d . . .
C8 C 0.22275(11) 0.65409(15) 0.0163(6) 0.0454(5) Uani 1 1 d . . .
H8 H 0.2266(12) 0.5878(17) 0.002(6) 0.054 Uiso 1 1 d . . .
C9 C 0.15944(12) 0.70204(15) 0.1059(7) 0.0557(7) Uani 1 1 d . . .
H9 H 0.1150(13) 0.6683(19) 0.168(6) 0.067 Uiso 1 1 d . . .

loop_
_atom_site_aniso_label
_atom_site_aniso_U_11
_atom_site_aniso_U_22
_atom_site_aniso_U_33
_atom_site_aniso_U_23
_atom_site_aniso_U_13
_atom_site_aniso_U_12
S1 0.0356(4) 0.0365(4) 0.0411(4) 0.000 -0.0050(3) 0.000
C2 0.0315(9) 0.0238(9) 0.0381(10) 0.0054(8) 0.0050(7) 0.0027(7)
N3 0.0318(8) 0.0206(7) 0.0426(9) -0.0004(6) 0.0041(7) 0.0011(6)
C4 0.0289(9) 0.0262(9) 0.0447(11) 0.0006(8) 0.0042(8) 0.0009(7)
C5 0.0378(10) 0.0311(10) 0.0500(12) 0.0056(10) 0.0098(9) 0.0088(8)
N6 0.0513(10) 0.0268(8) 0.0663(12) -0.0063(8) 0.0113(9) 0.0060(8)
N7 0.0481(10) 0.0236(8) 0.0603(12) -0.0094(8) 0.0047(8) -0.0014(7)
C8 0.0357(10) 0.0306(10) 0.0699(14) 0.0011(10) 0.0093(10) -0.0051(8)
C9 0.0332(10) 0.0472(13) 0.0866(18) 0.0017(13) 0.0153(11) -0.0061(10)

loop_
_atom_type_symbol
_atom_type_description
_atom_type_scat_dispersion_real
_atom_type_scat_dispersion_imag
_atom_type_scat_source
C C 0.0033 0.0016 'International Tables Vol C Tables 4.2.6.8 and 6.1.1.4'
H H 0.0000 0.0000 'International Tables Vol C Tables 4.2.6.8 and 6.1.1.4'
N N 0.0061 0.0033 'International Tables Vol C Tables 4.2.6.8 and 6.1.1.4'
S S 0.1246 0.1234 'International Tables Vol C Tables 4.2.6.8 and 6.1.1.4'

loop_
_geom_angle_atom_site_label_1
_geom_angle_atom_site_label_2
_geom_angle_atom_site_label_3
_geom_angle
_geom_angle_site_symmetry_1
_geom_angle_site_symmetry_3
_geom_angle_publ_flag
C2 S1 C2 97.24(12) . 7_575 ?
C5 C2 N3 104.59(17) . . ?
C5 C2 S1 132.79(16) . . ?
N3 C2 S1 122.56(14) . . ?
N7 N3 C2 110.08(15) . . ?
N7 N3 C4 119.80(15) . . ?
C2 N3 C4 130.03(16) . . ?
C8 C4 C4 119.67(11) . 7_575 ?
C8 C4 N3 117.92(16) . . ?
C4 C4 N3 122.40(9) 7_575 . ?
N6 C5 C2 109.04(18) . . ?
N6 C5 H5 121.8(13) . . ?
C2 C5 H5 129.1(13) . . ?
N7 N6 C5 109.35(16) . . ?
N6 N7 N3 106.92(16) . . ?
C9 C8 C4 120.16(18) . . ?
C9 C8 H8 125.1(14) . . ?
C4 C8 H8 114.7(14) . . ?
C8 C9 C9 120.17(12) . 7_575 ?
C8 C9 H9 119.6(15) . . ?
C9 C9 H9 120.2(15) 7_575 . ?

loop_
_geom_bond_atom_site_label_1
_geom_bond_atom_site_label_2
_geom_bond_distance
_geom_bond_site_symmetry_2
_geom_bond_publ_flag
S1 C2 1.7390(19) . ?
S1 C2 1.7390(19) 7_575 ?
C2 C5 1.362(3) . ?
C2 N3 1.363(2) . ?
N3 N7 1.362(2) . ?
N3 C4 1.430(2) . ?
C4 C8 1.386(3) . ?
C4 C4 1.400(3) 7_575 ?
C5 N6 1.353(3) . ?
C5 H5 0.96(2) . ?
N6 N7 1.311(2) . ?
C8 C9 1.379(3) . ?
C8 H8 0.96(2) . ?
C9 C9 1.386(4) 7_575 ?
C9 H9 0.97(2) . ?

loop_
_geom_torsion_atom_site_label_1
_geom_torsion_atom_site_label_2
_geom_torsion_atom_site_label_3
_geom_torsion_atom_site_label_4
_geom_torsion
_geom_torsion_site_symmetry_1
_geom_torsion_site_symmetry_2
_geom_torsion_site_symmetry_3
_geom_torsion_site_symmetry_4
_geom_torsion_publ_flag
C2 S1 C2 C5 124.09(18) 7_575 . . . ?
C2 S1 C2 N3 -59.14(19) 7_575 . . . ?
C5 C2 N3 N7 -0.6(2) . . . . ?
S1 C2 N3 N7 -178.15(12) . . . . ?
C5 C2 N3 C4 175.97(18) . . . . ?
S1 C2 N3 C4 -1.6(3) . . . . ?
N7 N3 C4 C8 39.4(3) . . . . ?
C2 N3 C4 C8 -136.9(2) . . . . ?
N7 N3 C4 C4 -139.41(12) . . . 7_575 ?
C2 N3 C4 C4 44.3(2) . . . 7_575 ?
N3 C2 C5 N6 0.0(2) . . . . ?
S1 C2 C5 N6 177.16(16) . . . . ?
C2 C5 N6 N7 0.7(2) . . . . ?
C5 N6 N7 N3 -1.0(2) . . . . ?
C2 N3 N7 N6 1.0(2) . . . . ?
C4 N3 N7 N6 -175.96(16) . . . . ?
C4 C4 C8 C9 0.5(3) 7_575 . . . ?
N3 C4 C8 C9 -178.3(2) . . . . ?
C4 C8 C9 C9 -0.5(3) . . . 7_575 ?
